data_7044599
loop_
_publ_author_name
'Broomfield, Lewis Marc'
'Alonso-Moreno, Carlos'
'Martin, Eddy'
'Shafir, Alexandr'
'Posadas, Inmaculada'
'Ce\~na, Valent\'in'
'Castro-Osma, Jos\'e Antonio'

_publ_section_title
;
 Aminophosphine Ligands as a Privileged Platform for Development of
 Antitumoral Ruthenium(II) Arene Complexes
;
_journal_name_full 'Dalton Trans.'
_journal_paper_doi 10.1039/C7DT03369A
_journal_year 2017
_chemical_absolute_configuration ad
_chemical_formula_sum 'C41 H78 Cl12 N2 P2 Ru2'
_chemical_formula_weight 1288.53
_space_group_IT_number 9
_space_group_name_Hall 'C -2yc'
_symmetry_cell_setting monoclinic
_symmetry_space_group_name_Hall 'C -2yc'
_symmetry_space_group_name_H-M 'C 1 c 1'
_atom_sites_solution_hydrogens mixed
_audit_creation_method SHELXL-2014/7
_audit_update_record
;
2017-10-06 deposited with the CCDC.
2017-10-30 downloaded from the CCDC.
;
_cell_angle_alpha 90
_cell_angle_beta 93.657(5)
_cell_angle_gamma 90
_cell_formula_units_Z 4
_cell_length_a 18.725(2)
_cell_length_b 13.2472(18)
_cell_length_c 22.395(3)
_cell_measurement_reflns_used 4073
_cell_measurement_temperature 100(2)
_cell_measurement_theta_max 27.11
_cell_measurement_theta_min 2.57
_cell_volume 5543.9(12)
_computing_cell_refinement 'Bruker APEX2 v2011.4-0'
_computing_data_collection 'Bruker APEX2 v2011.4-0'
_computing_data_reduction 'Bruker SAINT V7.60A'
_computing_molecular_graphics 'Bruker SHELXTL'
_computing_publication_material 'Bruker SHELXTL'
_computing_structure_refinement 'SHELXL-2014 (Sheldrick, 2014)'
_computing_structure_solution Sir2011
_diffrn_ambient_temperature 100(2)
_diffrn_detector_area_resol_mean 512
_diffrn_detector_type '4K CCD area detector APEX II'
_diffrn_measured_fraction_theta_full 0.983
_diffrn_measured_fraction_theta_max 0.969
_diffrn_measurement_device_type 'APEX DUO Kappa 4-axis goniometer'
_diffrn_measurement_method
;
 Fullsphere data collection, phi and omega scans
;
_diffrn_measurement_specimen_support 'magnetic support with MicroMount'
_diffrn_radiation_monochromator 'Quazar MX Multilayer Optics'
_diffrn_radiation_type MoK\a
_diffrn_radiation_wavelength 0.71073
_diffrn_reflns_av_unetI/netI 0.0826
_diffrn_reflns_Laue_measured_fraction_full 0.983
_diffrn_reflns_Laue_measured_fraction_max 0.969
_diffrn_reflns_limit_h_max 24
_diffrn_reflns_limit_h_min -24
_diffrn_reflns_limit_k_max 16
_diffrn_reflns_limit_k_min -16
_diffrn_reflns_limit_l_max 28
_diffrn_reflns_limit_l_min -28
_diffrn_reflns_number 17328
_diffrn_reflns_point_group_measured_fraction_full 0.983
_diffrn_reflns_point_group_measured_fraction_max 0.969
_diffrn_reflns_theta_full 25.242
_diffrn_reflns_theta_max 27.225
_diffrn_reflns_theta_min 1.822
_diffrn_source 'Microfocus source E025 IuS'
_diffrn_source_current 0.6
_diffrn_source_power 50
_diffrn_source_size '0.2 mm x 0.2 mm fine focus'
_diffrn_source_type 'Bruker APEX DUO'
_exptl_absorpt_coefficient_mu 1.212
_exptl_absorpt_correction_T_max 0.965
_exptl_absorpt_correction_T_min 0.742
_exptl_absorpt_correction_type multi-scan
_exptl_absorpt_process_details
; 
 TWINABS Version 2008/0 Bruker-Nonius
 Blessing, Acta Cryst. (1995) A51 33-38
;
_exptl_crystal_colour red
_exptl_crystal_density_diffrn 1.544
_exptl_crystal_description plate
_exptl_crystal_F_000 2640
_exptl_crystal_size_max 0.12
_exptl_crystal_size_mid 0.12
_exptl_crystal_size_min 0.03
_refine_diff_density_max 1.283
_refine_diff_density_min -0.956
_refine_diff_density_rms 0.213
_refine_ls_abs_structure_details
;
 Classical Flack method preferred over Parsons because s.u. lower.
;
_refine_ls_abs_structure_Flack -1.2(2)
_refine_ls_extinction_method none
_refine_ls_goodness_of_fit_ref 1.075
_refine_ls_hydrogen_treatment constr
_refine_ls_matrix_type full
_refine_ls_number_parameters 721
_refine_ls_number_reflns 17328
_refine_ls_number_restraints 644
_refine_ls_restrained_S_all 1.076
_refine_ls_R_factor_all 0.0814
_refine_ls_R_factor_gt 0.0768
_refine_ls_shift/su_max 0.021
_refine_ls_shift/su_mean 0.001
_refine_ls_structure_factor_coef Fsqd
_refine_ls_weighting_details 'w=1/[\s^2^(Fo^2^)+(0.0720P)^2^+149.6851P] where P=(Fo^2^+2Fc^2^)/3'
_refine_ls_weighting_scheme calc
_refine_ls_wR_factor_gt 0.2078
_refine_ls_wR_factor_ref 0.2148
_reflns_Friedel_coverage 0.999
_reflns_Friedel_fraction_full 0.983
_reflns_Friedel_fraction_max 0.969
_reflns_number_gt 16459
_reflns_number_total 17328
_reflns_threshold_expression 'I > 2\s(I)'
_cod_data_source_file c7dt03369a2.cif
_cod_data_source_block mo_LB353Cb-055
_cod_depositor_comments
;
The following automatic conversions were performed:

'_symmetry_cell_setting' value 'Monoclinic' changed to 'monoclinic'
according to
/home/data/users/saulius/crontab/automatic-downloads/rss-feeds/RSC/lib/dictionaries/cif_core.dic
dictionary named 'cif_core.dic' version 2.4.2 from 2011-04-26.

'_exptl_absorpt_correction_type' value 'Multi-scan' changed to
'multi-scan' according to
/home/data/users/saulius/crontab/automatic-downloads/rss-feeds/RSC/lib/dictionaries/cif_core.dic
dictionary named 'cif_core.dic' version 2.4.2 from 2011-04-26.

Automatic conversion script
Id: cif_fix_values 4973 2017-02-22 13:04:09Z antanas 
;
_cod_original_cell_volume 5543.9(13)
_cod_original_sg_symbol_H-M Cc
_cod_database_code 7044599
_shelx_shelxl_version_number 2014/7
_shelx_space_group_comment
;
The symmetry employed for this shelxl refinement is uniquely defined
by the following loop, which should always be used as a source of
symmetry information in preference to the above space-group names.
They are only intended as comments.
;
_shelx_estimated_absorpt_t_min 0.868
_shelx_estimated_absorpt_t_max 0.965

loop_
_space_group_symop_operation_xyz
'x, y, z'
'x, -y, z+1/2'
'x+1/2, y+1/2, z'
'x+1/2, -y+1/2, z+1/2'

loop_
_atom_site_label
_atom_site_type_symbol
_atom_site_fract_x
_atom_site_fract_y
_atom_site_fract_z
_atom_site_U_iso_or_equiv
_atom_site_adp_type
_atom_site_occupancy
_atom_site_site_symmetry_order
_atom_site_calc_flag
_atom_site_refinement_flags_posn
_atom_site_refinement_flags_adp
_atom_site_refinement_flags_occupancy
_atom_site_disorder_assembly
_atom_site_disorder_group
Ru1 Ru 0.59306(6) 0.39974(8) 0.22185(5) 0.0188(3) Uani 1 1 d . . . . .
Ru2 Ru 0.55741(5) -0.09673(7) 0.53138(5) 0.0157(2) Uani 1 1 d . . . . .
Cl1 Cl 0.4745(2) 0.4141(3) 0.1724(2) 0.0317(10) Uani 1 1 d . . . . .
Cl2 Cl 0.5556(2) 0.2396(3) 0.26330(18) 0.0262(9) Uani 1 1 d . . . . .
Cl3 Cl 0.58762(18) -0.2486(2) 0.47982(18) 0.0229(8) Uani 1 1 d . . . . .
Cl4 Cl 0.6781(2) -0.1017(2) 0.57758(19) 0.0244(9) Uani 1 1 d . . . . .
P1 P 0.5483(2) 0.4916(3) 0.30500(18) 0.0202(9) Uani 1 1 d . . . . .
P2 P 0.60097(18) -0.0037(2) 0.44990(18) 0.0149(8) Uani 1 1 d . . . . .
N1 N 0.5870(6) 0.4584(8) 0.3719(5) 0.024(3) Uani 1 1 d . U . . .
H1N H 0.6313 0.4972 0.3641 0.029 Uiso 1 1 calc R U . . .
N2 N 0.6140(6) 0.1181(8) 0.4655(5) 0.022(3) Uani 1 1 d . U . . .
H2N H 0.5627 0.1387 0.4666 0.026 Uiso 1 1 calc R U . . .
C1 C 0.6453(8) 0.4914(4) 0.1421(3) 0.034(3) Uani 0.25 1 d D U P A 1
C2 C 0.6358(8) 0.3876(4) 0.1322(4) 0.034(3) Uani 0.25 1 d D U P A 1
H2 H 0.6083 0.3649 0.0977 0.041 Uiso 0.25 1 calc R U P A 1
C3 C 0.6667(6) 0.3171(5) 0.1727(3) 0.033(3) Uani 0.25 1 d D U P A 1
H3 H 0.6629 0.2470 0.1641 0.040 Uiso 0.25 1 calc R U P A 1
C4 C 0.7032(4) 0.3491(4) 0.2260(3) 0.033(2) Uani 0.25 1 d D U P A 1
C5 C 0.7070(10) 0.4524(4) 0.2395(4) 0.032(3) Uani 0.25 1 d D U P A 1
H5 H 0.7260 0.4750 0.2776 0.039 Uiso 0.25 1 calc R U P A 1
C6 C 0.6821(7) 0.5216(6) 0.1955(3) 0.033(3) Uani 0.25 1 d D U P A 1
H6 H 0.6904 0.5915 0.2023 0.040 Uiso 0.25 1 calc R U P A 1
C7 C 0.641(2) 0.5754(7) 0.0963(4) 0.037(5) Uani 0.25 1 d D U P A 1
H7A H 0.5938 0.6071 0.0956 0.055 Uiso 0.25 1 calc R U P A 1
H7B H 0.6489 0.5475 0.0567 0.055 Uiso 0.25 1 calc R U P A 1
H7C H 0.6781 0.6259 0.1069 0.055 Uiso 0.25 1 calc R U P A 1
C8 C 0.7486(4) 0.2754(6) 0.2631(3) 0.035(3) Uani 0.25 1 d D U P A 1
H8 H 0.7173 0.2221 0.2792 0.042 Uiso 0.25 1 calc R U P A 1
C9 C 0.8040(6) 0.2257(10) 0.2240(5) 0.037(5) Uani 0.25 1 d D U P A 1
H9A H 0.7790 0.1916 0.1899 0.055 Uiso 0.25 1 calc R U P A 1
H9B H 0.8322 0.1762 0.2480 0.055 Uiso 0.25 1 calc R U P A 1
H9C H 0.8358 0.2776 0.2095 0.055 Uiso 0.25 1 calc R U P A 1
C10 C 0.7893(8) 0.3306(11) 0.3153(4) 0.037(5) Uani 0.25 1 d D U P A 1
H10A H 0.8092 0.2809 0.3442 0.056 Uiso 0.25 1 calc R U P A 1
H10B H 0.7563 0.3753 0.3349 0.056 Uiso 0.25 1 calc R U P A 1
H10C H 0.8282 0.3705 0.3000 0.056 Uiso 0.25 1 calc R U P A 1
C1' C 0.6293(5) 0.4705(4) 0.1432(3) 0.025(2) Uani 0.75 1 d D U P A 2
C2' C 0.6390(6) 0.3670(4) 0.1337(4) 0.026(2) Uani 0.75 1 d D U P A 2
H2' H 0.6211 0.3371 0.0972 0.031 Uiso 0.75 1 calc R U P A 2
C3' C 0.6750(5) 0.3073(5) 0.1777(3) 0.022(2) Uani 0.75 1 d D U P A 2
H3' H 0.6775 0.2362 0.1724 0.027 Uiso 0.75 1 calc R U P A 2
C4' C 0.7072(4) 0.3516(4) 0.2295(3) 0.024(2) Uani 0.75 1 d D U P A 2
C5' C 0.7021(6) 0.4561(4) 0.2380(4) 0.021(2) Uani 0.75 1 d D U P A 2
H5' H 0.7233 0.4870 0.2730 0.025 Uiso 0.75 1 calc R U P A 2
C6' C 0.6650(5) 0.5141(5) 0.1936(3) 0.023(2) Uani 0.75 1 d D U P A 2
H6' H 0.6641 0.5855 0.1979 0.027 Uiso 0.75 1 calc R U P A 2
C7' C 0.5985(8) 0.5487(7) 0.0997(4) 0.044(4) Uani 0.75 1 d D U P A 2
H7'1 H 0.5741 0.5149 0.0652 0.066 Uiso 0.75 1 calc R U P A 2
H7'2 H 0.5642 0.5910 0.1195 0.066 Uiso 0.75 1 calc R U P A 2
H7'3 H 0.6372 0.5910 0.0860 0.066 Uiso 0.75 1 calc R U P A 2
C8' C 0.7527(3) 0.2888(4) 0.2733(4) 0.034(2) Uani 0.75 1 d D U P A 2
H8' H 0.7337 0.2944 0.3139 0.040 Uiso 0.75 1 calc R U P A 2
C9' C 0.7514(8) 0.1771(4) 0.2534(8) 0.053(5) Uani 0.75 1 d D U P A 2
H9'1 H 0.7811 0.1369 0.2821 0.080 Uiso 0.75 1 calc R U P A 2
H9'2 H 0.7021 0.1520 0.2518 0.080 Uiso 0.75 1 calc R U P A 2
H9'3 H 0.7702 0.1716 0.2137 0.080 Uiso 0.75 1 calc R U P A 2
C10' C 0.8306(3) 0.3262(9) 0.2761(9) 0.050(4) Uani 0.75 1 d D U P A 2
H10D H 0.8597 0.2850 0.3047 0.075 Uiso 0.75 1 calc R U P A 2
H10E H 0.8494 0.3205 0.2364 0.075 Uiso 0.75 1 calc R U P A 2
H10F H 0.8324 0.3969 0.2890 0.075 Uiso 0.75 1 calc R U P A 2
C11 C 0.5596(6) 0.6289(11) 0.3050(6) 0.039(4) Uani 1 1 d D U . . .
H11 H 0.5332 0.6564 0.3389 0.047 Uiso 1 1 calc R U . . .
C12 C 0.6384(6) 0.6630(12) 0.3147(6) 0.040(5) Uani 1 1 d D . . . .
H12A H 0.6679 0.6223 0.2892 0.061 Uiso 1 1 d R U . . .
H12B H 0.6430 0.7345 0.3043 0.061 Uiso 1 1 d R U . . .
H12C H 0.6545 0.6529 0.3567 0.061 Uiso 1 1 d R U . . .
C13 C 0.5261(7) 0.6754(12) 0.2473(6) 0.038(4) Uani 1 1 d D . . . .
H13A H 0.4764 0.6528 0.2410 0.058 Uiso 1 1 calc R U . . .
H13B H 0.5532 0.6539 0.2134 0.058 Uiso 1 1 calc R U . . .
H13C H 0.5274 0.7491 0.2505 0.058 Uiso 1 1 calc R U . . .
C14 C 0.4504(7) 0.4826(11) 0.3119(7) 0.025(3) Uani 1 1 d . . . . .
H14 H 0.4281 0.4940 0.2707 0.030 Uiso 1 1 calc R U . . .
C15 C 0.4281(8) 0.3795(11) 0.3293(8) 0.035(4) Uani 1 1 d . . . . .
H15A H 0.4666 0.3316 0.3227 0.053 Uiso 1 1 calc R U . . .
H15B H 0.3849 0.3599 0.3050 0.053 Uiso 1 1 calc R U . . .
H15C H 0.4180 0.3791 0.3717 0.053 Uiso 1 1 calc R U . . .
C16 C 0.4168(8) 0.5595(14) 0.3513(8) 0.043(5) Uani 1 1 d . . . . .
H16A H 0.3656 0.5455 0.3525 0.064 Uiso 1 1 calc R U . . .
H16B H 0.4236 0.6273 0.3350 0.064 Uiso 1 1 calc R U . . .
H16C H 0.4396 0.5556 0.3919 0.064 Uiso 1 1 calc R U . . .
C17 C 0.5780(8) 0.5157(11) 0.4276(6) 0.035(4) Uani 1 1 d . . . . .
H17A H 0.5350 0.4922 0.4460 0.052 Uiso 1 1 calc R U . . .
H17B H 0.5733 0.5877 0.4182 0.052 Uiso 1 1 calc R U . . .
H17C H 0.6199 0.5051 0.4554 0.052 Uiso 1 1 calc R U . . .
C18 C 0.6298(7) 0.3647(11) 0.3860(8) 0.033(4) Uani 1 1 d . . . . .
H18A H 0.6392 0.3309 0.3479 0.040 Uiso 1 1 calc R U . . .
H18B H 0.6766 0.3848 0.4055 0.040 Uiso 1 1 calc R U . . .
C19 C 0.5971(7) 0.2925(9) 0.4241(7) 0.025(3) Uani 1 1 d . . . . .
H19A H 0.5457 0.2852 0.4115 0.030 Uiso 1 1 calc R U . . .
H19B H 0.6009 0.3166 0.4660 0.030 Uiso 1 1 calc R U . . .
C20 C 0.6348(7) 0.1891(10) 0.4199(7) 0.023(3) Uani 1 1 d . U . . .
H20A H 0.6231 0.1597 0.3799 0.028 Uiso 1 1 calc R U . . .
H20B H 0.6873 0.1994 0.4244 0.028 Uiso 1 1 calc R U . . .
C21 C 0.6397(9) 0.1545(11) 0.5276(6) 0.037(4) Uani 1 1 d . . . . .
H21A H 0.6909 0.1704 0.5282 0.055 Uiso 1 1 calc R U . . .
H21B H 0.6318 0.1015 0.5570 0.055 Uiso 1 1 calc R U . . .
H21C H 0.6130 0.2152 0.5376 0.055 Uiso 1 1 calc R U . . .
C22 C 0.5426(7) 0.0012(11) 0.3811(7) 0.025(3) Uani 1 1 d . U . . .
H22 H 0.5724 0.0235 0.3481 0.030 Uiso 1 1 calc R U . . .
C23 C 0.5133(8) -0.1023(10) 0.3648(7) 0.026(3) Uani 1 1 d . U . . .
H23A H 0.4810 -0.1243 0.3950 0.039 Uiso 1 1 calc R U . . .
H23B H 0.5530 -0.1503 0.3633 0.039 Uiso 1 1 calc R U . . .
H23C H 0.4870 -0.0993 0.3256 0.039 Uiso 1 1 calc R U . . .
C24 C 0.4795(7) 0.0804(11) 0.3852(6) 0.034(4) Uani 1 1 d . . . . .
H24A H 0.4555 0.0661 0.4219 0.051 Uiso 1 1 d R U . . .
H24B H 0.4985 0.1493 0.3868 0.051 Uiso 1 1 d R U . . .
H24C H 0.4452 0.0735 0.3506 0.051 Uiso 1 1 d R U . . .
C25 C 0.6843(7) -0.0599(12) 0.4230(6) 0.041(5) Uani 1 1 d D . . . .
H25 H 0.6858 -0.1327 0.4349 0.049 Uiso 1 1 calc R U . . .
C26 C 0.6928(9) -0.0536(13) 0.3558(6) 0.046(5) Uani 1 1 d D . . . .
H26A H 0.6956 0.0174 0.3438 0.068 Uiso 1 1 calc R U . . .
H26B H 0.6515 -0.0854 0.3342 0.068 Uiso 1 1 calc R U . . .
H26C H 0.7367 -0.0886 0.3461 0.068 Uiso 1 1 calc R U . . .
C27 C 0.7501(7) -0.0081(13) 0.4523(9) 0.053(6) Uani 1 1 d D . . . .
H27A H 0.7920 -0.0516 0.4490 0.080 Uiso 1 1 calc R U . . .
H27B H 0.7429 0.0044 0.4946 0.080 Uiso 1 1 calc R U . . .
H27C H 0.7579 0.0562 0.4320 0.080 Uiso 1 1 calc R U . . .
C28 C 0.5163(8) -0.0046(11) 0.6071(7) 0.025(3) Uani 1 1 d . U . . .
C29 C 0.5168(8) -0.1111(11) 0.6212(7) 0.028(3) Uani 1 1 d . U . . .
H29 H 0.5430 -0.1324 0.6567 0.034 Uiso 1 1 calc R U . . .
C30 C 0.4826(8) -0.1812(11) 0.5875(7) 0.029(3) Uani 1 1 d . U . . .
H30 H 0.4834 -0.2493 0.6009 0.034 Uiso 1 1 calc R U . . .
C31 C 0.4457(6) -0.1577(9) 0.5331(7) 0.033(4) Uani 1 1 d D . . . .
C32 C 0.4471(8) -0.0516(14) 0.5178(8) 0.041(5) Uani 1 1 d . . . . .
H32 H 0.4213 -0.0308 0.4820 0.049 Uiso 1 1 calc R U . . .
C33 C 0.4840(8) 0.0227(11) 0.5522(8) 0.030(3) Uani 1 1 d . U . . .
H33 H 0.4867 0.0901 0.5381 0.036 Uiso 1 1 calc R U . . .
C34 C 0.5578(11) 0.0643(14) 0.6512(8) 0.050(5) Uani 1 1 d . U . . .
H34A H 0.5706 0.1266 0.6309 0.074 Uiso 1 1 calc R U . . .
H34B H 0.6015 0.0300 0.6668 0.074 Uiso 1 1 calc R U . . .
H34C H 0.5281 0.0806 0.6844 0.074 Uiso 1 1 calc R U . . .
C35 C 0.4117(6) -0.2351(10) 0.4858(8) 0.046(5) Uani 1 1 d D . . . .
H35 H 0.4377 -0.2358 0.4482 0.055 Uiso 1 1 calc R U . . .
C36 C 0.4115(8) -0.3402(8) 0.5161(8) 0.056(5) Uani 1 1 d D U . . .
H36A H 0.3927 -0.3900 0.4867 0.084 Uiso 1 1 d R U . . .
H36B H 0.4619 -0.3552 0.5272 0.084 Uiso 1 1 d R U . . .
H36C H 0.3839 -0.3433 0.5518 0.084 Uiso 1 1 d R U . . .
C37 C 0.3328(6) -0.2013(11) 0.4745(10) 0.097(11) Uani 1 1 d D . . . .
H37A H 0.3096 -0.2425 0.4425 0.146 Uiso 1 1 calc R U . . .
H37B H 0.3312 -0.1301 0.4627 0.146 Uiso 1 1 calc R U . . .
H37C H 0.3076 -0.2100 0.5112 0.146 Uiso 1 1 calc R U . . .
C1S C 0.7648(7) 0.6712(5) 0.5068(3) 0.063(6) Uani 1 1 d D . . . .
H1SA H 0.7136 0.6903 0.5027 0.076 Uiso 1 1 calc R U . . .
H1SB H 0.7902 0.7207 0.5336 0.076 Uiso 1 1 calc R U . . .
Cl1S Cl 0.7737(4) 0.5491(5) 0.5380(4) 0.113(3) Uani 1 1 d D . . . .
Cl2S Cl 0.8010(4) 0.6733(8) 0.4362(3) 0.130(4) Uani 1 1 d D . . . .
C1T C 0.3863(7) 0.3774(7) 0.5816(4) 0.076(4) Uani 0.6 1 d D U P B 1
H1TA H 0.3380 0.4016 0.5679 0.091 Uiso 0.6 1 calc R U P B 1
H1TB H 0.4104 0.4313 0.6060 0.091 Uiso 0.6 1 calc R U P B 1
Cl1T Cl 0.3793(5) 0.2669(6) 0.6250(4) 0.084(3) Uani 0.6 1 d D U P B 1
Cl2T Cl 0.4360(5) 0.3500(9) 0.5196(3) 0.073(3) Uani 0.6 1 d D U P B 1
C1T' C 0.3952(9) 0.3789(6) 0.5822(3) 0.056(5) Uani 0.4 1 d D U P C 2
H1TC H 0.3433 0.3941 0.5796 0.067 Uiso 0.4 1 calc R U P C 2
H1TD H 0.4202 0.4326 0.6061 0.067 Uiso 0.4 1 calc R U P C 2
Cl1' Cl 0.4108(8) 0.2605(5) 0.6170(4) 0.056(3) Uani 0.4 1 d D U P C 2
Cl2' Cl 0.4271(7) 0.3747(11) 0.5101(3) 0.065(4) Uani 0.4 1 d D U P C 2
C1U C 0.2830(9) 0.6147(6) 0.6505(4) 0.100(4) Uani 0.8 1 d D U P D 1
H1UA H 0.3352 0.6053 0.6479 0.120 Uiso 0.8 1 calc R U P D 1
H1UB H 0.2580 0.5734 0.6188 0.120 Uiso 0.8 1 calc R U P D 1
Cl1U Cl 0.2577(5) 0.5747(8) 0.7211(3) 0.121(3) Uani 0.8 1 d D U P D 1
Cl2U Cl 0.2610(6) 0.7424(5) 0.6394(4) 0.111(3) Uani 0.8 1 d D U P D 1
C1X C 0.2690(5) 0.6331(9) 0.6312(4) 0.067(6) Uani 0.2 1 d D U P E 2
H1XA H 0.2998 0.6739 0.6061 0.080 Uiso 0.2 1 calc R U P E 2
H1XB H 0.2429 0.5833 0.6051 0.080 Uiso 0.2 1 calc R U P E 2
Cl1X Cl 0.3221(6) 0.5701(10) 0.6873(5) 0.074(6) Uani 0.2 1 d D U P E 2
Cl2X Cl 0.2078(5) 0.7120(9) 0.6649(7) 0.064(5) Uani 0.2 1 d D U P E 2
C1V C 0.3877(5) 0.8580(8) 0.7244(4) 0.070(5) Uani 0.7 1 d D U P F 1
H1VA H 0.4358 0.8778 0.7415 0.084 Uiso 0.7 1 calc R U P F 1
H1VB H 0.3922 0.7928 0.7034 0.084 Uiso 0.7 1 calc R U P F 1
Cl1V Cl 0.3288(3) 0.8444(6) 0.7825(3) 0.0463(18) Uani 0.7 1 d D U P F 1
Cl2V Cl 0.3548(4) 0.9505(6) 0.6737(3) 0.095(3) Uani 0.7 1 d D U P F 1
C1V" C 0.3895(5) 0.8699(7) 0.7398(5) 0.073(5) Uani 0.3 1 d D U P G 2
H1VC H 0.4355 0.8659 0.7641 0.088 Uiso 0.3 1 calc R U P G 2
H1VD H 0.3889 0.8159 0.7092 0.088 Uiso 0.3 1 calc R U P G 2
Cl1" Cl 0.3177(5) 0.8527(13) 0.7862(5) 0.073(5) Uani 0.3 1 d D U P G 2
Cl2" Cl 0.3818(9) 0.9883(6) 0.7046(6) 0.082(5) Uani 0.3 1 d D U P G 2

loop_
_atom_site_aniso_label
_atom_site_aniso_U_11
_atom_site_aniso_U_22
_atom_site_aniso_U_33
_atom_site_aniso_U_23
_atom_site_aniso_U_13
_atom_site_aniso_U_12
Ru1 0.0226(5) 0.0198(5) 0.0142(5) -0.0011(5) 0.0037(4) -0.0047(4)
Ru2 0.0184(5) 0.0085(4) 0.0205(6) 0.0040(5) 0.0023(4) 0.0011(4)
Cl1 0.0255(18) 0.039(2) 0.030(2) -0.0086(18) -0.0013(17) -0.0005(15)
Cl2 0.0304(17) 0.0256(16) 0.0234(19) 0.0038(15) 0.0069(15) -0.0091(14)
Cl3 0.0253(16) 0.0106(13) 0.034(2) -0.0001(14) 0.0093(15) -0.0006(12)
Cl4 0.0303(18) 0.0179(15) 0.024(2) 0.0060(14) -0.0075(16) -0.0016(13)
P1 0.0237(18) 0.0194(16) 0.017(2) 0.0017(16) 0.0004(16) -0.0004(14)
P2 0.0169(15) 0.0073(13) 0.0207(19) 0.0033(14) 0.0013(14) -0.0016(12)
N1 0.037(5) 0.014(4) 0.022(5) 0.000(4) 0.004(4) 0.004(4)
N2 0.032(5) 0.014(4) 0.019(5) 0.003(4) -0.001(4) -0.007(4)
C1 0.034(5) 0.034(4) 0.034(4) 0.000(4) 0.004(4) 0.000(4)
C2 0.034(5) 0.034(4) 0.033(4) -0.001(4) 0.003(4) -0.001(4)
C3 0.034(5) 0.033(4) 0.034(4) -0.001(4) 0.004(4) -0.001(4)
C4 0.034(4) 0.033(3) 0.034(4) 0.000(3) 0.004(3) -0.001(3)
C5 0.032(5) 0.032(4) 0.033(4) 0.000(4) 0.004(4) -0.002(4)
C6 0.033(5) 0.033(4) 0.034(4) 0.000(4) 0.004(4) -0.002(4)
C7 0.039(11) 0.034(7) 0.037(7) 0.001(6) 0.003(9) 0.001(10)
C8 0.035(5) 0.035(4) 0.036(5) 0.002(4) 0.005(4) 0.001(4)
C9 0.033(8) 0.041(9) 0.037(8) -0.001(7) 0.002(7) 0.002(6)
C10 0.038(10) 0.041(10) 0.034(7) 0.002(6) 0.006(6) 0.001(9)
C1' 0.026(4) 0.026(3) 0.025(4) 0.002(3) 0.007(3) -0.001(3)
C2' 0.028(4) 0.027(3) 0.023(4) -0.002(3) 0.007(4) -0.001(4)
C3' 0.024(4) 0.021(4) 0.023(4) -0.002(3) 0.010(3) -0.001(4)
C4' 0.025(3) 0.023(3) 0.024(4) -0.001(3) 0.008(3) -0.002(3)
C5' 0.021(4) 0.019(3) 0.022(4) -0.001(3) 0.009(3) -0.006(3)
C6' 0.023(4) 0.022(4) 0.025(4) 0.002(3) 0.011(3) -0.003(4)
C7' 0.051(9) 0.047(6) 0.034(7) 0.014(6) 0.006(6) 0.012(7)
C8' 0.033(4) 0.033(4) 0.035(4) 0.005(4) 0.006(4) 0.006(4)
C9' 0.060(9) 0.035(5) 0.063(10) 0.014(7) -0.003(8) 0.007(6)
C10' 0.038(5) 0.054(8) 0.056(10) -0.003(8) -0.006(7) 0.006(6)
C11 0.047(6) 0.029(6) 0.043(7) 0.003(5) 0.004(6) -0.002(5)
C12 0.037(8) 0.028(8) 0.058(12) 0.002(8) 0.011(8) 0.000(7)
C13 0.053(10) 0.034(8) 0.029(10) 0.015(7) 0.009(8) 0.014(7)
C14 0.016(6) 0.037(8) 0.024(8) 0.012(7) 0.006(6) 0.003(6)
C15 0.024(7) 0.032(8) 0.051(11) 0.013(8) 0.017(7) -0.001(6)
C16 0.043(9) 0.046(10) 0.041(11) -0.002(9) 0.021(8) 0.010(8)
C17 0.043(9) 0.026(7) 0.034(10) 0.003(7) -0.006(7) 0.006(7)
C18 0.034(8) 0.022(7) 0.043(10) 0.014(7) -0.005(7) 0.003(6)
C19 0.030(7) 0.019(6) 0.026(8) 0.009(6) 0.006(6) 0.008(5)
C20 0.023(5) 0.025(5) 0.022(6) 0.013(5) 0.002(4) 0.013(4)
C21 0.067(11) 0.026(7) 0.015(8) 0.004(7) -0.016(8) -0.016(7)
C22 0.021(5) 0.026(5) 0.030(6) 0.009(5) 0.004(5) -0.009(4)
C23 0.029(5) 0.025(5) 0.024(5) -0.009(4) 0.005(4) -0.002(4)
C24 0.025(7) 0.041(9) 0.035(10) 0.012(8) -0.004(7) -0.004(6)
C25 0.030(8) 0.026(7) 0.067(14) 0.009(9) 0.007(8) 0.003(7)
C26 0.040(9) 0.037(9) 0.062(13) 0.000(9) 0.026(8) -0.012(7)
C27 0.027(8) 0.050(10) 0.084(16) 0.025(11) 0.016(9) 0.001(8)
C28 0.031(5) 0.019(5) 0.028(6) -0.003(5) 0.010(5) 0.006(4)
C29 0.030(6) 0.034(6) 0.022(6) 0.009(5) 0.007(5) 0.002(5)
C30 0.033(6) 0.025(5) 0.030(6) 0.010(5) 0.011(5) 0.001(5)
C31 0.013(6) 0.039(8) 0.049(11) -0.019(8) 0.018(6) -0.006(6)
C32 0.013(6) 0.070(11) 0.041(11) 0.023(9) 0.005(7) 0.014(7)
C33 0.033(6) 0.025(5) 0.034(6) 0.005(5) 0.013(5) 0.011(5)
C34 0.075(10) 0.038(8) 0.037(9) -0.013(7) 0.014(8) -0.008(8)
C35 0.028(8) 0.045(9) 0.066(13) 0.028(9) 0.017(8) 0.007(7)
C36 0.068(10) 0.044(9) 0.055(11) 0.016(8) 0.001(9) -0.004(8)
C37 0.044(11) 0.031(10) 0.21(3) 0.006(15) -0.044(16) 0.003(9)
C1S 0.069(13) 0.056(12) 0.069(16) -0.018(11) 0.033(11) -0.007(10)
Cl1S 0.069(4) 0.135(6) 0.141(8) 0.022(6) 0.042(4) 0.047(4)
Cl2S 0.067(4) 0.210(10) 0.113(7) 0.006(7) 0.007(4) 0.043(5)
C1T 0.069(9) 0.106(8) 0.053(8) 0.024(7) 0.013(7) 0.012(9)
Cl1T 0.066(6) 0.136(7) 0.050(5) 0.042(5) 0.010(4) 0.020(6)
Cl2T 0.081(6) 0.086(7) 0.055(5) 0.023(5) 0.019(4) 0.004(5)
C1T' 0.066(10) 0.042(8) 0.057(7) -0.010(8) -0.020(8) 0.001(10)
Cl1' 0.075(7) 0.035(5) 0.054(6) -0.019(4) -0.024(6) 0.011(5)
Cl2' 0.058(7) 0.072(8) 0.064(6) -0.003(6) -0.015(6) 0.000(6)
C1U 0.109(10) 0.121(7) 0.066(7) -0.003(8) -0.025(8) -0.008(9)
Cl1U 0.106(6) 0.183(7) 0.072(5) -0.003(5) -0.022(5) -0.066(6)
Cl2U 0.139(7) 0.116(5) 0.073(5) -0.036(4) -0.038(5) 0.028(6)
C1X 0.067(10) 0.050(10) 0.082(10) -0.031(8) -0.009(8) 0.007(8)
Cl1X 0.077(10) 0.054(10) 0.090(12) -0.022(9) -0.017(9) 0.000(7)
Cl2X 0.071(8) 0.052(8) 0.069(10) -0.036(7) -0.004(8) 0.002(6)
C1V 0.044(8) 0.091(10) 0.080(9) 0.005(9) 0.037(7) 0.029(8)
Cl1V 0.030(3) 0.064(4) 0.044(4) -0.018(3) -0.003(3) 0.021(3)
Cl2V 0.073(5) 0.127(7) 0.090(6) 0.028(5) 0.053(4) 0.047(5)
C1V" 0.050(10) 0.092(10) 0.081(11) 0.008(10) 0.029(9) 0.029(10)
Cl1" 0.063(9) 0.078(11) 0.080(11) -0.007(9) 0.027(8) 0.015(8)
Cl2" 0.064(9) 0.103(10) 0.083(11) 0.018(9) 0.041(8) 0.039(8)

loop_
_atom_type_symbol
_atom_type_description
_atom_type_scat_dispersion_real
_atom_type_scat_dispersion_imag
_atom_type_scat_source
C C 0.0033 0.0016 'International Tables Vol C Tables 4.2.6.8 and 6.1.1.4'
H H 0.0000 0.0000 'International Tables Vol C Tables 4.2.6.8 and 6.1.1.4'
N N 0.0061 0.0033 'International Tables Vol C Tables 4.2.6.8 and 6.1.1.4'
P P 0.1023 0.0942 'International Tables Vol C Tables 4.2.6.8 and 6.1.1.4'
Cl Cl 0.1484 0.1585 'International Tables Vol C Tables 4.2.6.8 and 6.1.1.4'
Ru Ru -1.2594 0.8363 'International Tables Vol C Tables 4.2.6.8 and 6.1.1.4'

loop_
_geom_angle_atom_site_label_1
_geom_angle_atom_site_label_2
_geom_angle_atom_site_label_3
_geom_angle
C1' Ru1 C6' 38.06(18)
C3 Ru1 C4 38.1(2)
C1' Ru1 C5' 69.2(3)
C6' Ru1 C5' 37.85(19)
C3 Ru1 C2 37.6(2)
C4 Ru1 C2 67.5(4)
C1' Ru1 C4' 80.6(3)
C6' Ru1 C4' 66.9(3)
C5' Ru1 C4' 37.05(17)
C1' Ru1 C3' 67.4(3)
C6' Ru1 C3' 78.2(3)
C5' Ru1 C3' 66.5(3)
C4' Ru1 C3' 36.56(17)
C1' Ru1 C2' 37.14(17)
C6' Ru1 C2' 66.1(3)
C5' Ru1 C2' 78.7(3)
C4' Ru1 C2' 66.0(3)
C3' Ru1 C2' 36.44(18)
C3 Ru1 C5 67.2(4)
C4 Ru1 C5 36.9(2)
C2 Ru1 C5 77.8(4)
C3 Ru1 P1 158.0(2)
C1' Ru1 P1 123.79(18)
C6' Ru1 P1 97.3(2)
C4 Ru1 P1 119.93(19)
C5' Ru1 P1 93.9(2)
C2 Ru1 P1 153.85(17)
C4' Ru1 P1 117.60(18)
C3' Ru1 P1 153.52(18)
C2' Ru1 P1 160.92(18)
C5 Ru1 P1 94.6(3)
C3 Ru1 C1 64.5(3)
C4 Ru1 C1 76.0(3)
C2 Ru1 C1 34.88(18)
C5 Ru1 C1 63.4(3)
P1 Ru1 C1 119.52(19)
C32 Ru2 C33 37.9(6)
C32 Ru2 C29 76.6(6)
C33 Ru2 C29 66.8(6)
C32 Ru2 C30 65.7(6)
C33 Ru2 C30 79.4(6)
C29 Ru2 C30 34.9(6)
C32 Ru2 C31 38.3(6)
C33 Ru2 C31 69.7(5)
C29 Ru2 C31 65.0(6)
C30 Ru2 C31 36.3(6)
C32 Ru2 C28 65.6(6)
C33 Ru2 C28 36.3(6)
C29 Ru2 C28 37.7(5)
C30 Ru2 C28 66.1(5)
C31 Ru2 C28 79.6(5)
C32 Ru2 P2 96.9(4)
C33 Ru2 P2 92.3(4)
C29 Ru2 P2 153.7(4)
C30 Ru2 P2 160.5(4)
C31 Ru2 P2 124.3(4)
C28 Ru2 P2 116.3(4)
C32 Ru2 Cl3 114.7(5)
C33 Ru2 Cl3 152.4(4)
C29 Ru2 Cl3 118.1(4)
C30 Ru2 Cl3 91.5(4)
C31 Ru2 Cl3 87.5(3)
C28 Ru2 Cl3 155.8(4)
P2 Ru2 Cl3 87.85(13)
C32 Ru2 Cl4 158.0(5)
C33 Ru2 Cl4 121.0(4)
C29 Ru2 Cl4 88.5(4)
C30 Ru2 Cl4 110.3(4)
C31 Ru2 Cl4 145.8(4)
C28 Ru2 Cl4 92.7(4)
P2 Ru2 Cl4 89.17(13)
Cl3 Ru2 Cl4 86.62(13)
N1 P1 C11 102.5(6)
N1 P1 C14 106.3(7)
C11 P1 C14 100.3(6)
N1 P1 Ru1 113.8(4)
C11 P1 Ru1 117.0(5)
C14 P1 Ru1 115.2(5)
N2 P2 C22 102.3(6)
N2 P2 C25 110.0(6)
C22 P2 C25 102.1(7)
N2 P2 Ru2 113.1(4)
C22 P2 Ru2 116.5(5)
C25 P2 Ru2 112.0(5)
C17 N1 C18 109.6(11)
C17 N1 P1 123.5(9)
C18 N1 P1 126.7(10)
C20 N2 C21 110.6(10)
C20 N2 P2 121.3(9)
C21 N2 P2 122.2(9)
C6 C1 C2 117.8(6)
C6 C1 C7 111.8(9)
C2 C1 C7 127.8(7)
C6 C1 Ru1 73.3(6)
C2 C1 Ru1 64.6(6)
C7 C1 Ru1 149.9(18)
C1 C2 C3 120.5(7)
C1 C2 Ru1 80.5(6)
C3 C2 Ru1 67.6(6)
C4 C3 C2 120.5(6)
C4 C3 Ru1 72.6(5)
C2 C3 Ru1 74.7(7)
C5 C4 C3 119.7(6)
C5 C4 C8 119.6(6)
C3 C4 C8 119.9(5)
C5 C4 Ru1 75.1(8)
C3 C4 Ru1 69.3(5)
C8 C4 Ru1 136.5(6)
C4 C5 C6 118.4(6)
C4 C5 Ru1 68.0(7)
C6 C5 Ru1 79.0(8)
C1 C6 C5 122.5(7)
C1 C6 Ru1 73.1(6)
C5 C6 Ru1 66.2(8)
C4 C8 C10 110.2(7)
C4 C8 C9 109.9(7)
C10 C8 C9 108.4(7)
C6' C1' C2' 117.8(6)
C6' C1' C7' 112.3(6)
C2' C1' C7' 128.4(6)
C6' C1' Ru1 71.2(5)
C2' C1' Ru1 75.4(5)
C7' C1' Ru1 134.6(8)
C1' C2' C3' 120.4(6)
C1' C2' Ru1 67.5(5)
C3' C2' Ru1 71.6(5)
C4' C3' C2' 120.5(6)
C4' C3' Ru1 71.2(4)
C2' C3' Ru1 72.0(5)
C3' C4' C5' 119.8(5)
C3' C4' C8' 120.2(5)
C5' C4' C8' 119.8(5)
C3' C4' Ru1 72.3(5)
C5' C4' Ru1 69.7(5)
C8' C4' Ru1 135.0(5)
C4' C5' C6' 118.7(6)
C4' C5' Ru1 73.2(5)
C6' C5' Ru1 69.8(5)
C1' C6' C5' 122.3(6)
C1' C6' Ru1 70.7(5)
C5' C6' Ru1 72.3(6)
C4' C8' C10' 110.1(7)
C4' C8' C9' 110.0(6)
C10' C8' C9' 108.5(7)
C13 C11 C12 109.6(10)
C13 C11 P1 111.0(10)
C12 C11 P1 113.6(10)
C15 C14 C16 109.4(13)
C15 C14 P1 112.1(10)
C16 C14 P1 117.2(11)
C19 C18 N1 115.6(12)
C18 C19 C20 109.8(12)
N2 C20 C19 112.6(11)
C23 C22 C24 110.7(11)
C23 C22 P2 111.0(10)
C24 C22 P2 112.4(10)
C27 C25 C26 105.5(13)
C27 C25 P2 110.7(11)
C26 C25 P2 116.0(10)
C33 C28 C29 116.5(14)
C33 C28 C34 126.7(14)
C29 C28 C34 116.5(14)
C33 C28 Ru2 68.0(9)
C29 C28 Ru2 68.9(8)
C34 C28 Ru2 128.8(11)
C30 C29 C28 124.0(15)
C30 C29 Ru2 74.0(10)
C28 C29 Ru2 73.3(9)
C29 C30 C31 122.1(14)
C29 C30 Ru2 71.1(9)
C31 C30 Ru2 72.0(8)
C30 C31 C32 114.1(12)
C30 C31 C35 126.6(11)
C32 C31 C35 119.0(13)
C30 C31 Ru2 71.7(7)
C32 C31 Ru2 67.4(7)
C35 C31 Ru2 123.9(9)
C33 C32 C31 124.5(14)
C33 C32 Ru2 71.6(8)
C31 C32 Ru2 74.3(8)
C28 C33 C32 118.4(14)
C28 C33 Ru2 75.7(9)
C32 C33 Ru2 70.5(9)
C36 C35 C37 107.6(10)
C36 C35 C31 107.6(12)
C37 C35 C31 105.2(11)
Cl2S C1S Cl1S 109.7(5)
Cl2T C1T Cl1T 108.9(6)
Cl2' C1T' Cl1' 108.6(7)
Cl2U C1U Cl1U 110.0(6)
Cl2X C1X Cl1X 109.2(7)
Cl2V C1V Cl1V 109.7(5)
Cl2" C1V" Cl1" 109.6(7)

loop_
_geom_bond_atom_site_label_1
_geom_bond_atom_site_label_2
_geom_bond_distance
Ru1 C3 2.123(11)
Ru1 C1' 2.144(8)
Ru1 C6' 2.150(9)
Ru1 C4 2.165(8)
Ru1 C5' 2.182(11)
Ru1 C2 2.215(13)
Ru1 C4' 2.227(7)
Ru1 C3' 2.241(9)
Ru1 C2' 2.246(10)
Ru1 C5 2.256(17)
Ru1 P1 2.419(4)
Ru1 C1 2.418(10)
Ru2 C32 2.153(14)
Ru2 C33 2.166(14)
Ru2 C29 2.205(16)
Ru2 C30 2.240(15)
Ru2 C31 2.244(11)
Ru2 C28 2.263(15)
Ru2 P2 2.388(4)
Ru2 Cl3 2.404(4)
Ru2 Cl4 2.426(4)
P1 N1 1.682(12)
P1 C11 1.831(15)
P1 C14 1.852(14)
P2 N2 1.666(11)
P2 C22 1.832(15)
P2 C25 1.863(15)
N1 C17 1.477(16)
N1 C18 1.500(16)
N2 C20 1.459(17)
N2 C21 1.520(15)
C1 C6 1.400(6)
C1 C2 1.402(6)
C1 C7 1.512(6)
C2 C3 1.402(6)
C3 C4 1.402(6)
C4 C5 1.402(6)
C4 C8 1.509(6)
C5 C6 1.404(6)
C8 C10 1.538(8)
C8 C9 1.545(8)
C1' C6' 1.400(6)
C1' C2' 1.401(6)
C1' C7' 1.511(6)
C2' C3' 1.403(6)
C3' C4' 1.401(6)
C4' C5' 1.402(5)
C4' C8' 1.508(6)
C5' C6' 1.405(6)
C8' C10' 1.538(6)
C8' C9' 1.545(6)
C11 C13 1.529(13)
C11 C12 1.546(13)
C14 C15 1.49(2)
C14 C16 1.51(2)
C18 C19 1.443(19)
C19 C20 1.546(17)
C22 C23 1.512(19)
C22 C24 1.59(2)
C25 C27 1.522(14)
C25 C26 1.527(14)
C28 C33 1.38(2)
C28 C29 1.45(2)
C28 C34 1.52(2)
C29 C30 1.33(2)
C30 C31 1.40(2)
C31 C32 1.45(2)
C31 C35 1.58(2)
C32 C33 1.40(2)
C35 C36 1.549(13)
C35 C37 1.549(13)
C1S Cl2S 1.760(7)
C1S Cl1S 1.766(7)
C1T Cl2T 1.758(7)
C1T Cl1T 1.766(7)
C1T' Cl2' 1.758(8)
C1T' Cl1' 1.766(7)
C1U Cl2U 1.755(7)
C1U Cl1U 1.761(7)
C1X Cl2X 1.756(8)
C1X Cl1X 1.763(8)
C1V Cl2V 1.757(7)
C1V Cl1V 1.766(7)
C1V" Cl2" 1.757(8)
C1V" Cl1" 1.766(8)

loop_
_geom_torsion_atom_site_label_1
_geom_torsion_atom_site_label_2
_geom_torsion_atom_site_label_3
_geom_torsion_atom_site_label_4
_geom_torsion
C11 P1 N1 C17 41.5(13)
C14 P1 N1 C17 -63.3(13)
Ru1 P1 N1 C17 168.8(10)
C11 P1 N1 C18 -144.0(12)
C14 P1 N1 C18 111.2(12)
Ru1 P1 N1 C18 -16.7(13)
C22 P2 N2 C20 -48.8(11)
C25 P2 N2 C20 59.1(11)
Ru2 P2 N2 C20 -174.9(8)
C22 P2 N2 C21 160.8(11)
C25 P2 N2 C21 -91.2(12)
Ru2 P2 N2 C21 34.8(12)
C6 C1 C2 C3 -4(2)
C7 C1 C2 C3 156(2)
Ru1 C1 C2 C3 -56.8(12)
C6 C1 C2 Ru1 52.4(12)
C7 C1 C2 Ru1 -148(2)
C1 C2 C3 C4 5(2)
Ru1 C2 C3 C4 -58.6(10)
C1 C2 C3 Ru1 63.2(13)
C2 C3 C4 C5 1.9(19)
Ru1 C3 C4 C5 -57.8(11)
C2 C3 C4 C8 -167.7(11)
Ru1 C3 C4 C8 132.7(8)
C2 C3 C4 Ru1 59.7(11)
C3 C4 C5 C6 -8(2)
C8 C4 C5 C6 161.4(12)
Ru1 C4 C5 C6 -63.2(14)
C3 C4 C5 Ru1 55.0(10)
C8 C4 C5 Ru1 -135.4(8)
C2 C1 C6 C5 -2(2)
C7 C1 C6 C5 -165(2)
Ru1 C1 C6 C5 46.2(13)
C2 C1 C6 Ru1 -48.4(12)
C7 C1 C6 Ru1 148.5(19)
C4 C5 C6 C1 9(2)
Ru1 C5 C6 C1 -48.9(13)
C4 C5 C6 Ru1 57.5(12)
C5 C4 C8 C10 4.4(14)
C3 C4 C8 C10 174.0(10)
Ru1 C4 C8 C10 -95.2(9)
C5 C4 C8 C9 -114.9(12)
C3 C4 C8 C9 54.7(12)
Ru1 C4 C8 C9 145.5(7)
C6' C1' C2' C3' 8.9(16)
C7' C1' C2' C3' 173.8(12)
Ru1 C1' C2' C3' -50.2(10)
C6' C1' C2' Ru1 59.1(8)
C7' C1' C2' Ru1 -136.0(13)
C1' C2' C3' C4' -5.7(16)
Ru1 C2' C3' C4' -54.1(9)
C1' C2' C3' Ru1 48.4(10)
C2' C3' C4' C5' 1.5(15)
Ru1 C3' C4' C5' -53.0(8)
C2' C3' C4' C8' -173.2(9)
Ru1 C3' C4' C8' 132.3(7)
C2' C3' C4' Ru1 54.5(9)
C3' C4' C5' C6' -0.6(15)
C8' C4' C5' C6' 174.0(9)
Ru1 C4' C5' C6' -54.8(9)
C3' C4' C5' Ru1 54.2(8)
C8' C4' C5' Ru1 -131.1(7)
C2' C1' C6' C5' -8.2(16)
C7' C1' C6' C5' -175.5(11)
Ru1 C1' C6' C5' 53.1(9)
C2' C1' C6' Ru1 -61.3(9)
C7' C1' C6' Ru1 131.4(10)
C4' C5' C6' C1' 4.1(16)
Ru1 C5' C6' C1' -52.4(9)
C4' C5' C6' Ru1 56.5(9)
C3' C4' C8' C10' 115.7(11)
C5' C4' C8' C10' -58.9(12)
Ru1 C4' C8' C10' -149.4(8)
C3' C4' C8' C9' -3.8(12)
C5' C4' C8' C9' -178.4(10)
Ru1 C4' C8' C9' 91.1(9)
N1 P1 C11 C13 -179.0(9)
C14 P1 C11 C13 -69.5(11)
Ru1 P1 C11 C13 55.8(10)
N1 P1 C11 C12 56.9(11)
C14 P1 C11 C12 166.4(10)
Ru1 P1 C11 C12 -68.3(10)
N1 P1 C14 C15 -58.4(13)
C11 P1 C14 C15 -164.7(12)
Ru1 P1 C14 C15 68.7(13)
N1 P1 C14 C16 69.4(13)
C11 P1 C14 C16 -37.0(14)
Ru1 P1 C14 C16 -163.5(11)
C17 N1 C18 C19 63.5(17)
P1 N1 C18 C19 -111.6(15)
N1 C18 C19 C20 163.6(12)
C21 N2 C20 C19 -66.0(14)
P2 N2 C20 C19 140.6(10)
C18 C19 C20 N2 169.0(12)
N2 P2 C22 C23 -170.0(11)
C25 P2 C22 C23 76.2(12)
Ru2 P2 C22 C23 -46.1(12)
N2 P2 C22 C24 -45.3(10)
C25 P2 C22 C24 -159.2(9)
Ru2 P2 C22 C24 78.5(9)
N2 P2 C25 C27 31.4(12)
C22 P2 C25 C27 139.5(11)
Ru2 P2 C25 C27 -95.2(11)
N2 P2 C25 C26 -88.7(12)
C22 P2 C25 C26 19.4(13)
Ru2 P2 C25 C26 144.7(10)
C33 C28 C29 C30 -7(2)
C34 C28 C29 C30 179.4(16)
Ru2 C28 C29 C30 -56.7(15)
C33 C28 C29 Ru2 50.2(12)
C34 C28 C29 Ru2 -123.9(14)
C28 C29 C30 C31 3(2)
Ru2 C29 C30 C31 -53.1(14)
C28 C29 C30 Ru2 56.4(14)
C29 C30 C31 C32 -1(2)
Ru2 C30 C31 C32 -53.8(11)
C29 C30 C31 C35 171.8(14)
Ru2 C30 C31 C35 119.1(13)
C29 C30 C31 Ru2 52.7(14)
C30 C31 C32 C33 2(2)
C35 C31 C32 C33 -171.1(14)
Ru2 C31 C32 C33 -53.6(14)
C30 C31 C32 Ru2 56.0(11)
C35 C31 C32 Ru2 -117.4(11)
C29 C28 C33 C32 7(2)
C34 C28 C33 C32 -179.2(15)
Ru2 C28 C33 C32 58.0(13)
C29 C28 C33 Ru2 -50.6(12)
C34 C28 C33 Ru2 122.7(16)
C31 C32 C33 C28 -6(2)
Ru2 C32 C33 C28 -60.7(13)
C31 C32 C33 Ru2 54.8(14)
C30 C31 C35 C36 12.3(18)
C32 C31 C35 C36 -175.1(12)
Ru2 C31 C35 C36 103.9(12)
C30 C31 C35 C37 126.8(15)
C32 C31 C35 C37 -60.6(16)
Ru2 C31 C35 C37 -141.6(11)
